data_4336838
loop_
_publ_author_name
'Michael G. Campbell'
'Shao-Liang Zheng'
'Tobias Ritter'

_publ_section_title
;
 One-Dimensional Palladium Wires: Influence of Molecular Changes on
 Supramolecular Structure
;
_journal_name_full 'Inorganic Chemistry'
_journal_page_first 13295
_journal_page_last 13297
_journal_paper_doi 10.1021/ic4019635
_journal_volume 52
_journal_year 2013
_chemical_formula_sum 'C101 H88 Cl22 F16 N6 O12 P2 Pd6'
_chemical_formula_weight 3362.01
_chemical_name_systematic
; 
 ? 
;
_space_group_IT_number 155
_symmetry_cell_setting trigonal
_symmetry_space_group_name_Hall 'R 3 2"'
_symmetry_space_group_name_H-M 'R 3 2 :H'
_atom_sites_solution_hydrogens geom
_atom_sites_solution_primary direct
_atom_sites_solution_secondary difmap
_audit_creation_method SHELXL-97
_cell_angle_alpha 90.00
_cell_angle_beta 90.00
_cell_angle_gamma 120.00
_cell_formula_units_Z 3
_cell_length_a 25.4572(6)
_cell_length_b 25.4572(6)
_cell_length_c 16.5136(4)
_cell_measurement_reflns_used 19384
_cell_measurement_temperature 100(1)
_cell_measurement_theta_max 19.49
_cell_measurement_theta_min 2.22
_cell_volume 9268.2(4)
_computing_cell_refinement 'SAINT 7.46A (Bruker-AXS, 2009)'
_computing_data_collection 'APEX2 v2009.3.0 (Bruker-AXS, 2009)'
_computing_data_reduction 'SAINT 7.46A (Bruker-AXS, 2009)'
_computing_molecular_graphics 'Bruker SHELXTL'
_computing_publication_material 'Bruker SHELXTL'
_computing_structure_refinement 'SHELXL-97 (Sheldrick, 2008)'
_computing_structure_solution 'SHELXS-97 (Sheldrick, 2008)'
_diffrn_ambient_temperature 100(1)
_diffrn_measured_fraction_theta_full 0.998
_diffrn_measured_fraction_theta_max 0.998
_diffrn_measurement_device_type 'CCD area detector'
_diffrn_measurement_method 'phi and omega scans'
_diffrn_radiation_monochromator graphite
_diffrn_radiation_source 'fine-focus sealed tube'
_diffrn_radiation_type MoK\a
_diffrn_radiation_wavelength 0.71073
_diffrn_reflns_av_R_equivalents 0.0682
_diffrn_reflns_av_sigmaI/netI 0.0304
_diffrn_reflns_limit_h_max 35
_diffrn_reflns_limit_h_min -35
_diffrn_reflns_limit_k_max 35
_diffrn_reflns_limit_k_min -35
_diffrn_reflns_limit_l_max 22
_diffrn_reflns_limit_l_min -22
_diffrn_reflns_number 85555
_diffrn_reflns_theta_full 29.59
_diffrn_reflns_theta_max 29.59
_diffrn_reflns_theta_min 1.54
_exptl_absorpt_coefficient_mu 1.439
_exptl_absorpt_correction_T_max 0.9315
_exptl_absorpt_correction_T_min 0.6721
_exptl_absorpt_correction_type multi-scan
_exptl_absorpt_process_details 'SADABS (Sheldrick, 2009)'
_exptl_crystal_colour blue
_exptl_crystal_density_diffrn 1.807
_exptl_crystal_description needle
_exptl_crystal_F_000 4968
_exptl_crystal_size_max 0.30
_exptl_crystal_size_mid 0.10
_exptl_crystal_size_min 0.05
_refine_diff_density_max 1.677
_refine_diff_density_min -0.907
_refine_diff_density_rms 0.121
_refine_ls_abs_structure_details 'Flack H D (1983), Acta Cryst. A39, 876-881'
_refine_ls_abs_structure_Flack -0.03(3)
_refine_ls_extinction_method none
_refine_ls_goodness_of_fit_ref 1.060
_refine_ls_hydrogen_treatment constr
_refine_ls_matrix_type full
_refine_ls_number_parameters 275
_refine_ls_number_reflns 5797
_refine_ls_number_restraints 16
_refine_ls_restrained_S_all 1.065
_refine_ls_R_factor_all 0.0401
_refine_ls_R_factor_gt 0.0349
_refine_ls_shift/su_max 0.001
_refine_ls_shift/su_mean 0.000
_refine_ls_structure_factor_coef Fsqd
_refine_ls_weighting_details 'calc w=1/[\s^2^(Fo^2^)+(0.0402P)^2^+32.4348P] where P=(Fo^2^+2Fc^2^)/3'
_refine_ls_weighting_scheme calc
_refine_ls_wR_factor_gt 0.0779
_refine_ls_wR_factor_ref 0.0801
_reflns_number_gt 5390
_reflns_number_total 5797
_reflns_threshold_expression >2sigma(I)
_cod_data_source_file ic4019635_si_002.cif
_cod_data_source_block zsl
_cod_original_sg_symbol_H-M 'R 3 2'
_cod_database_code 4336838

loop_
_symmetry_equiv_pos_as_xyz
'x, y, z'
'-y, x-y, z'
'-x+y, -x, z'
'x-y, -y, -z'
'-x, -x+y, -z'
'y, x, -z'
'x+2/3, y+1/3, z+1/3'
'-y+2/3, x-y+1/3, z+1/3'
'-x+y+2/3, -x+1/3, z+1/3'
'x-y+2/3, -y+1/3, -z+1/3'
'-x+2/3, -x+y+1/3, -z+1/3'
'y+2/3, x+1/3, -z+1/3'
'x+1/3, y+2/3, z+2/3'
'-y+1/3, x-y+2/3, z+2/3'
'-x+y+1/3, -x+2/3, z+2/3'
'x-y+1/3, -y+2/3, -z+2/3'
'-x+1/3, -x+y+2/3, -z+2/3'
'y+1/3, x+2/3, -z+2/3'

loop_
_atom_site_label
_atom_site_type_symbol
_atom_site_fract_x
_atom_site_fract_y
_atom_site_fract_z
_atom_site_U_iso_or_equiv
_atom_site_adp_type
_atom_site_occupancy
_atom_site_symmetry_multiplicity
_atom_site_calc_flag
_atom_site_refinement_flags
_atom_site_disorder_assembly
_atom_site_disorder_group
Pd1 Pd 0.326415(10) 0.316732(9) 0.585100(13) 0.01307(6) Uani 1 1 d . . .
O1 O 0.38737(12) 0.40993(11) 0.59229(14) 0.0219(5) Uani 1 1 d . . .
O2 O 0.41214(11) 0.40890(11) 0.72221(15) 0.0208(5) Uani 1 1 d . . .
N1 N 0.39206(13) 0.29739(14) 0.55641(16) 0.0189(6) Uani 1 1 d . . .
C1 C 0.45068(16) 0.33574(17) 0.5396(2) 0.0204(7) Uani 1 1 d . . .
H1 H 0.4656 0.3782 0.5401 0.024 Uiso 1 1 calc R . .
C2 C 0.48990(17) 0.31416(18) 0.5214(2) 0.0237(7) Uani 1 1 d . . .
H2 H 0.5313 0.3420 0.5096 0.028 Uiso 1 1 calc R . .
C3 C 0.46896(17) 0.25213(19) 0.5204(2) 0.0258(8) Uani 1 1 d . . .
H3 H 0.4960 0.2376 0.5085 0.031 Uiso 1 1 calc R . .
C4 C 0.40789(17) 0.21140(17) 0.5369(2) 0.0218(7) Uani 1 1 d . . .
C5 C 0.3800(2) 0.14628(19) 0.5368(3) 0.0300(9) Uani 1 1 d . . .
H5 H 0.4043 0.1283 0.5269 0.036 Uiso 1 1 calc R . .
C6 C 0.3197(2) 0.10995(18) 0.5506(2) 0.0296(8) Uani 1 1 d . . .
H6 H 0.3028 0.0672 0.5490 0.035 Uiso 1 1 calc R . .
C7 C 0.28088(18) 0.13434(17) 0.5676(2) 0.0244(7) Uani 1 1 d . . .
C8 C 0.21804(19) 0.10022(15) 0.5811(2) 0.0300(8) Uani 1 1 d . . .
H8 H 0.1983 0.0572 0.5815 0.036 Uiso 1 1 calc R . .
C9 C 0.18483(17) 0.12877(18) 0.5940(2) 0.0268(8) Uani 1 1 d . . .
H9 H 0.1423 0.1052 0.6026 0.032 Uiso 1 1 calc R . .
C10 C 0.21346(17) 0.19284(18) 0.5944(2) 0.0229(7) Uani 1 1 d . . .
H10 H 0.1902 0.2120 0.6038 0.028 Uiso 1 1 calc R . .
C11 C 0.27395(14) 0.22684(14) 0.58152(18) 0.0141(6) Uani 1 1 d . . .
C12 C 0.30743(16) 0.19811(16) 0.5686(2) 0.0173(6) Uani 1 1 d . . .
C13 C 0.37069(15) 0.23590(16) 0.55410(19) 0.0174(7) Uani 1 1 d . . .
C14 C 0.41770(15) 0.43491(15) 0.6550(2) 0.0180(6) Uani 1 1 d . . .
C15 C 0.4651(2) 0.50092(18) 0.6496(3) 0.0342(9) Uani 1 1 d . . .
H15A H 0.4459 0.5246 0.6344 0.051 Uiso 1 1 calc R . .
H15B H 0.4953 0.5064 0.6086 0.051 Uiso 1 1 calc R . .
H15C H 0.4851 0.5149 0.7022 0.051 Uiso 1 1 calc R . .
P1 P 0.6667 0.3333 0.57123(11) 0.0243(3) Uani 1 3 d S . .
F1 F 0.70854(11) 0.39069(11) 0.62728(16) 0.0357(6) Uani 1 1 d . . .
F2 F 0.65109(13) 0.37521(13) 0.51519(16) 0.0439(7) Uani 1 1 d . . .
C21 C 0.4520(3) 0.6178(3) 0.3712(3) 0.0464(12) Uani 1 1 d D . .
H21A H 0.4673 0.6619 0.3675 0.056 Uiso 1 1 calc R . .
H21B H 0.4071 0.5968 0.3731 0.056 Uiso 1 1 calc R . .
Cl1 Cl 0.47887(6) 0.60247(5) 0.46050(7) 0.0486(3) Uani 1 1 d D . .
Cl2 Cl 0.47452(7) 0.59416(5) 0.28474(7) 0.0490(3) Uani 1 1 d . . .
C22 C 0.6667 0.4360(5) 0.3333 0.084(3) Uani 1 2 d S . .
H22A H 0.6895 0.4336 0.3803 0.101 Uiso 0.50 1 d PR . .
H22B H 0.6851 0.4314 0.2830 0.101 Uiso 0.50 1 d PR . .
Cl3 Cl 0.57970(15) 0.37311(13) 0.34027(15) 0.0530(7) Uani 0.50 1 d P . .
Cl4 Cl 0.6667 0.50342(12) 0.3333 0.0724(6) Uani 1 2 d S . .
C23 C 0.6667 0.3333 0.8333 0.048(3) Uani 1 6 d S . .
H23 H 0.6442 0.3109 0.7866 0.058 Uiso 0.33 1 d PR . .
Cl5 Cl 0.6667 0.39724(11) 0.8333 0.0746(12) Uani 0.67 2 d SP . .
C24 C 0.3872(14) 0.0180(16) 0.2891(10) 0.066(3) Uani 0.17 1 d PDU A -1
H24A H 0.3651 -0.0233 0.2708 0.080 Uiso 0.17 1 d PR A -1
H24B H 0.4288 0.0339 0.2739 0.080 Uiso 0.17 1 d PR A -1
Cl7 Cl 0.3712(5) 0.0058(6) 0.3904(7) 0.066(3) Uani 0.17 1 d PD A -1
Cl6 Cl 0.3478(9) 0.0456(11) 0.2360(9) 0.066(3) Uani 0.17 1 d PD A -1
F3 F 0.3268(3) 0.0339(3) 0.3207(5) 0.0251(12) Uani 0.378(5) 1 d PU B -2
F4 F 0.3702(7) -0.0097(8) 0.5501(7) 0.0251(12) Uani 0.288(5) 1 d P B -3

loop_
_atom_site_aniso_label
_atom_site_aniso_U_11
_atom_site_aniso_U_22
_atom_site_aniso_U_33
_atom_site_aniso_U_23
_atom_site_aniso_U_13
_atom_site_aniso_U_12
Pd1 0.01393(11) 0.01542(10) 0.00906(9) -0.00042(8) 0.00011(7) 0.00674(9)
O1 0.0262(13) 0.0229(11) 0.0165(11) 0.0041(9) 0.0018(10) 0.0123(11)
O2 0.0235(13) 0.0203(12) 0.0150(12) -0.0005(9) -0.0020(9) 0.0082(10)
N1 0.0191(14) 0.0264(15) 0.0119(13) -0.0002(11) -0.0009(11) 0.0118(12)
C1 0.0213(17) 0.0266(18) 0.0136(16) 0.0027(13) -0.0004(13) 0.0123(15)
C2 0.0192(16) 0.037(2) 0.0148(16) 0.0028(14) 0.0020(13) 0.0139(16)
C3 0.0277(19) 0.043(2) 0.0184(18) -0.0003(15) -0.0003(14) 0.0266(18)
C4 0.0265(18) 0.0278(18) 0.0160(16) -0.0005(14) -0.0006(13) 0.0173(15)
C5 0.040(2) 0.034(2) 0.029(2) -0.0036(16) -0.0019(17) 0.0285(19)
C6 0.044(2) 0.0208(18) 0.025(2) -0.0025(15) 0.0004(17) 0.0168(17)
C7 0.0296(19) 0.0221(18) 0.0187(18) -0.0006(14) 0.0008(14) 0.0109(15)
C8 0.035(2) 0.0175(14) 0.0232(18) -0.0019(12) 0.0045(16) 0.0023(16)
C9 0.0234(18) 0.0237(19) 0.0219(19) -0.0013(15) 0.0036(14) 0.0031(15)
C10 0.0215(17) 0.0263(19) 0.0145(17) -0.0011(14) 0.0027(13) 0.0071(15)
C11 0.0151(15) 0.0175(13) 0.0067(13) -0.0008(10) 0.0002(10) 0.0059(12)
C12 0.0204(16) 0.0191(16) 0.0086(15) 0.0003(12) -0.0004(12) 0.0071(13)
C13 0.0205(16) 0.0244(16) 0.0093(15) 0.0023(12) -0.0022(11) 0.0126(14)
C14 0.0186(15) 0.0168(15) 0.0193(17) -0.0009(12) 0.0030(12) 0.0093(13)
C15 0.038(2) 0.0192(18) 0.033(2) 0.0024(16) 0.0043(18) 0.0054(17)
P1 0.0248(5) 0.0248(5) 0.0233(8) 0.000 0.000 0.0124(3)
F1 0.0338(13) 0.0279(13) 0.0394(14) -0.0095(11) -0.0025(11) 0.0109(11)
F2 0.0534(17) 0.0466(16) 0.0368(14) 0.0143(12) 0.0004(13) 0.0289(14)
C21 0.062(3) 0.059(3) 0.034(3) 0.007(2) 0.009(2) 0.043(3)
Cl1 0.0434(7) 0.0435(6) 0.0401(6) 0.0049(5) -0.0083(5) 0.0076(5)
Cl2 0.0687(9) 0.0358(5) 0.0390(6) -0.0064(4) 0.0046(6) 0.0235(6)
C22 0.098(8) 0.117(7) 0.030(4) -0.011(2) -0.022(5) 0.049(4)
Cl3 0.083(2) 0.0527(15) 0.0332(12) -0.0013(11) -0.0101(12) 0.0417(15)
Cl4 0.0485(10) 0.0941(15) 0.0595(13) 0.0048(4) 0.0096(8) 0.0242(5)
C23 0.046(5) 0.046(5) 0.053(8) 0.000 0.000 0.023(2)
Cl5 0.109(3) 0.0490(10) 0.086(2) 0.0353(11) 0.071(2) 0.0546(14)
C24 0.041(4) 0.052(4) 0.102(8) 0.007(5) 0.030(5) 0.020(3)
Cl7 0.041(4) 0.052(4) 0.102(8) 0.007(5) 0.030(5) 0.020(3)
Cl6 0.041(4) 0.052(4) 0.102(8) 0.007(5) 0.030(5) 0.020(3)
F3 0.025(2) 0.014(2) 0.040(3) -0.006(2) -0.001(2) 0.0126(19)
F4 0.025(2) 0.014(2) 0.040(3) -0.006(2) -0.001(2) 0.0126(19)

loop_
_atom_type_symbol
_atom_type_description
_atom_type_scat_dispersion_real
_atom_type_scat_dispersion_imag
_atom_type_scat_source
C C 0.0033 0.0016 'International Tables Vol C Tables 4.2.6.8 and 6.1.1.4'
H H 0.0000 0.0000 'International Tables Vol C Tables 4.2.6.8 and 6.1.1.4'
N N 0.0061 0.0033 'International Tables Vol C Tables 4.2.6.8 and 6.1.1.4'
O O 0.0106 0.0060 'International Tables Vol C Tables 4.2.6.8 and 6.1.1.4'
F F 0.0171 0.0103 'International Tables Vol C Tables 4.2.6.8 and 6.1.1.4'
P P 0.1023 0.0942 'International Tables Vol C Tables 4.2.6.8 and 6.1.1.4'
Pd Pd -0.9988 1.0072 'International Tables Vol C Tables 4.2.6.8 and 6.1.1.4'
Cl Cl 0.1484 0.1585 'International Tables Vol C Tables 4.2.6.8 and 6.1.1.4'

loop_
_geom_angle_atom_site_label_1
_geom_angle_atom_site_label_2
_geom_angle_atom_site_label_3
_geom_angle
_geom_angle_site_symmetry_1
_geom_angle_site_symmetry_3
C11 Pd1 N1 82.77(13) . .
C11 Pd1 O2 93.15(12) . 11_556
N1 Pd1 O2 175.65(11) . 11_556
C11 Pd1 O1 175.18(12) . .
N1 Pd1 O1 93.14(11) . .
O2 Pd1 O1 91.00(10) 11_556 .
C11 Pd1 Pd1 95.45(8) . 11_556
N1 Pd1 Pd1 98.77(8) . 11_556
O2 Pd1 Pd1 83.08(7) 11_556 11_556
O1 Pd1 Pd1 82.60(6) . 11_556
C11 Pd1 Pd1 91.88(8) . 6_556
N1 Pd1 Pd1 84.69(8) . 6_556
O2 Pd1 Pd1 93.96(7) 11_556 6_556
O1 Pd1 Pd1 90.29(6) . 6_556
Pd1 Pd1 Pd1 172.233(5) 11_556 6_556
C14 O1 Pd1 122.7(2) . .
C14 O2 Pd1 122.8(2) . 11_556
C1 N1 C13 119.0(3) . .
C1 N1 Pd1 128.7(2) . .
C13 N1 Pd1 112.3(2) . .
N1 C1 C2 120.9(3) . .
N1 C1 H1 119.5 . .
C2 C1 H1 119.5 . .
C3 C2 C1 120.5(3) . .
C3 C2 H2 119.8 . .
C1 C2 H2 119.8 . .
C2 C3 C4 119.5(3) . .
C2 C3 H3 120.3 . .
C4 C3 H3 120.3 . .
C3 C4 C13 117.3(3) . .
C3 C4 C5 125.4(3) . .
C13 C4 C5 117.3(3) . .
C6 C5 C4 121.6(4) . .
C6 C5 H5 119.2 . .
C4 C5 H5 119.2 . .
C5 C6 C7 121.8(4) . .
C5 C6 H6 119.1 . .
C7 C6 H6 119.1 . .
C8 C7 C12 116.8(3) . .
C8 C7 C6 125.6(4) . .
C12 C7 C6 117.6(3) . .
C9 C8 C7 120.5(3) . .
C9 C8 H8 119.8 . .
C7 C8 H8 119.8 . .
C8 C9 C10 120.7(3) . .
C8 C9 H9 119.7 . .
C10 C9 H9 119.7 . .
C11 C10 C9 120.1(4) . .
C11 C10 H10 119.9 . .
C9 C10 H10 119.9 . .
C10 C11 C12 119.2(3) . .
C10 C11 Pd1 128.7(3) . .
C12 C11 Pd1 112.0(2) . .
C11 C12 C7 122.7(3) . .
C11 C12 C13 117.0(3) . .
C7 C12 C13 120.3(3) . .
N1 C13 C4 122.8(3) . .
N1 C13 C12 115.7(3) . .
C4 C13 C12 121.5(3) . .
O1 C14 O2 125.4(3) . .
O1 C14 C15 117.6(3) . .
O2 C14 C15 117.1(3) . .
C14 C15 H15A 109.5 . .
C14 C15 H15B 109.5 . .
H15A C15 H15B 109.5 . .
C14 C15 H15C 109.5 . .
H15A C15 H15C 109.5 . .
H15B C15 H15C 109.5 . .
F1 P1 F1 89.98(16) 3_665 2_655
F1 P1 F1 89.98(16) 3_665 .
F1 P1 F1 89.98(16) 2_655 .
F1 P1 F2 90.02(15) 3_665 3_665
F1 P1 F2 179.9(2) 2_655 3_665
F1 P1 F2 89.95(14) . 3_665
F1 P1 F2 89.95(14) 3_665 2_655
F1 P1 F2 90.03(15) 2_655 2_655
F1 P1 F2 179.9(2) . 2_655
F2 P1 F2 90.05(17) 3_665 2_655
F1 P1 F2 179.93(18) 3_665 .
F1 P1 F2 89.95(14) 2_655 .
F1 P1 F2 90.03(15) . .
F2 P1 F2 90.05(17) 3_665 .
F2 P1 F2 90.04(17) 2_655 .
Cl1 C21 Cl2 112.2(3) . .
Cl1 C21 H21A 109.2 . .
Cl2 C21 H21A 109.2 . .
Cl1 C21 H21B 109.2 . .
Cl2 C21 H21B 109.2 . .
H21A C21 H21B 107.9 . .
Cl4 C22 Cl3 104.4(4) . .
Cl4 C22 Cl3 104.4(4) . 17_655
Cl3 C22 Cl3 151.1(7) . 17_655
Cl4 C22 H22A 110.8 . .
Cl3 C22 H22A 111.0 . .
Cl3 C22 H22A 57.6 17_655 .
Cl4 C22 H22B 110.8 . .
Cl3 C22 H22B 110.9 . .
Cl3 C22 H22B 57.7 17_655 .
H22A C22 H22B 108.9 . .
Cl3 Cl3 C22 133.3(3) 16 .
Cl5 C23 Cl5 120.0 3_665 2_655
Cl5 C23 Cl5 120.001(1) 3_665 .
Cl5 C23 Cl5 120.0 2_655 .
Cl5 C23 H23 107.3 3_665 .
Cl5 C23 H23 53.4 2_655 .
Cl5 C23 H23 107.3 . .
Cl7 C24 Cl6 115.9(11) . .
Cl7 C24 H24A 98.9 . .
Cl6 C24 H24A 98.3 . .
Cl7 C24 H24B 116.4 . .
Cl6 C24 H24B 116.0 . .
H24A C24 H24B 107.4 . .

loop_
_geom_bond_atom_site_label_1
_geom_bond_atom_site_label_2
_geom_bond_distance
_geom_bond_site_symmetry_2
Pd1 C11 1.992(3) .
Pd1 N1 2.020(3) .
Pd1 O2 2.067(2) 11_556
Pd1 O1 2.090(2) .
Pd1 Pd1 2.7112(4) 11_556
Pd1 Pd1 2.8428(4) 6_556
O1 C14 1.258(4) .
O2 C14 1.263(4) .
O2 Pd1 2.067(2) 11_556
N1 C1 1.342(5) .
N1 C13 1.377(4) .
C1 C2 1.392(5) .
C1 H1 0.9500 .
C2 C3 1.391(6) .
C2 H2 0.9500 .
C3 C4 1.398(5) .
C3 H3 0.9500 .
C4 C13 1.399(5) .
C4 C5 1.441(6) .
C5 C6 1.356(6) .
C5 H5 0.9500 .
C6 C7 1.434(6) .
C6 H6 0.9500 .
C7 C8 1.405(6) .
C7 C12 1.412(5) .
C8 C9 1.379(6) .
C8 H8 0.9500 .
C9 C10 1.415(6) .
C9 H9 0.9500 .
C10 C11 1.354(5) .
C10 H10 0.9500 .
C11 C12 1.389(5) .
C12 C13 1.424(5) .
C14 C15 1.504(5) .
C15 H15A 0.9800 .
C15 H15B 0.9800 .
C15 H15C 0.9800 .
P1 F1 1.603(3) 3_665
P1 F1 1.603(3) 2_655
P1 F1 1.603(3) .
P1 F2 1.604(3) 3_665
P1 F2 1.604(3) 2_655
P1 F2 1.604(3) .
C21 Cl1 1.750(5) .
C21 Cl2 1.754(5) .
C21 H21A 0.9900 .
C21 H21B 0.9900 .
C22 Cl4 1.716(12) .
C22 Cl3 1.983(4) .
C22 Cl3 1.983(4) 17_655
C22 H22A 0.9900 .
C22 H22B 0.9900 .
Cl3 Cl3 1.769(5) 16
C23 Cl5 1.627(3) 3_665
C23 Cl5 1.627(3) 2_655
C23 Cl5 1.627(3) .
C23 H23 0.9601 .
C24 Cl7 1.713(10) .
C24 Cl6 1.724(10) .
C24 H24A 0.9598 .
C24 H24B 0.9600 .
